data_1522446
loop_
_publ_author_name
'Markiv, V.Ya.'
'Belyavina, N.N.'

_publ_section_title
;
 Compounds crystallizing in the structure types Yb Cd6 and Mg Cu Al2
;
_journal_name_full
;
Dopovidi Akademii Nauk Ukrains'koi RSR, Seriya B: Geologichni, Khimichni ta 
Biologichni Nauki
;
_journal_page_first 32
_journal_page_last 34
_journal_volume 1983
_journal_year 1983
_chemical_formula_sum 'Ga2 Ni Sc'
_space_group_IT_number 63
_symmetry_space_group_name_Hall '-C 2c 2'
_symmetry_space_group_name_H-M 'C m c m'
_cell_angle_alpha 90
_cell_angle_beta 90
_cell_angle_gamma 90
_cell_formula_units_Z 4
_cell_length_a 4.037
_cell_length_b 9.552
_cell_length_c 6.467
_cell_volume 249.377
_citation_journal_id_ASTM DANND6
_cod_data_source_file Markiv_DANND6_1983_273.cif
_cod_data_source_block Ga2Ni1Sc1
_cod_original_cell_volume 249.3767
_cod_original_formula_sum 'Ga2 Ni1 Sc1'
_cod_database_code 1522446

loop_
_symmetry_equiv_pos_as_xyz
x,y,z
-x,-y,z+1/2
x,-y,-z
-x,y,-z+1/2
-x,-y,-z
x,y,-z-1/2
-x,y,z
x,-y,z-1/2
x+1/2,y+1/2,z
-x+1/2,-y+1/2,z+1/2
x+1/2,-y+1/2,-z
-x+1/2,y+1/2,-z+1/2
-x+1/2,-y+1/2,-z
x+1/2,y+1/2,-z-1/2
-x+1/2,y+1/2,z
x+1/2,-y+1/2,z-1/2

loop_
_atom_site_label
_atom_site_type_symbol
_atom_site_fract_x
_atom_site_fract_y
_atom_site_fract_z
_atom_site_occupancy
_atom_site_U_iso_or_equiv
Ga1 Ga 0 0.364 0.95 1 0.0
Ni1 Ni 0 0.204 0.25 1 0.0
Sc1 Sc 0 0.915 0.25 1 0.0
